data_7025449
loop_
_publ_author_name
'Li, Mengyuan'
'Ako, Ayuk M.'
'Lan, Yanhua'
'Wernsdorfer, Wolfgang'
'Buth, Gernot'
'Anson, Christopher E.'
'Powell, Annie K.'
'Wang, Zheming'
'Gao, Song'

_publ_section_title
;
 New heterometallic [Mn(III)(4)Ln(III)(4)] wheels incorporating formate
 ligands.
;
_journal_issue 14
_journal_name_full 'Dalton transactions (Cambridge, England : 2003)'
_journal_page_first 3375
_journal_page_last 3377
_journal_paper_doi 10.1039/c000854k
_journal_volume 39
_journal_year 2010
_chemical_formula_sum 'C68 H140 Gd4 Mn4 N4 O40'
_chemical_formula_weight 2502.60
_chemical_name_systematic
;
?
;
_space_group_IT_number 15
_symmetry_cell_setting monoclinic
_symmetry_space_group_name_Hall '-C 2yc'
_symmetry_space_group_name_H-M 'C 1 2/c 1'
_atom_sites_solution_hydrogens geom
_atom_sites_solution_primary direct
_atom_sites_solution_secondary difmap
_audit_creation_method SHELXL-97
_cell_angle_alpha 90.00
_cell_angle_beta 126.379(2)
_cell_angle_gamma 90.00
_cell_formula_units_Z 4
_cell_length_a 40.1279(15)
_cell_length_b 8.7486(3)
_cell_length_c 33.6560(12)
_cell_measurement_reflns_used 12314
_cell_measurement_temperature 150(2)
_cell_measurement_theta_max 27.54
_cell_measurement_theta_min 1.82
_cell_volume 9512.7(6)
_computing_cell_refinement 'X-Area 1.38 (Stoe & Cie GmbH, 2006)'
_computing_data_collection 'WinXpose 1.6.8 (Stoe & Cie GmbH, 2004)'
_computing_data_reduction 'X-Area 1.38 (Stoe & Cie GmbH, 2006)'
_computing_molecular_graphics 'Diamond 2.1 (Crystal Impact, 1998)'
_computing_publication_material 'SHELXTL 6.14 (BrukerAXS Inc., 2003)'
_computing_structure_refinement 'SHELXTL 6.14 (BrukerAXS Inc., 2003)'
_computing_structure_solution 'SHELXTL 6.14 (BrukerAXS Inc., 2003)'
_diffrn_ambient_temperature 150(2)
_diffrn_detector_area_resol_mean 6.667
_diffrn_measured_fraction_theta_full 0.993
_diffrn_measured_fraction_theta_max 0.984
_diffrn_measurement_device_type 'Stoe IPDS II'
_diffrn_measurement_method 'area detector'
_diffrn_radiation_monochromator silicon
_diffrn_radiation_source synchrotron
_diffrn_radiation_type synchrotron
_diffrn_radiation_wavelength 0.80000
_diffrn_reflns_av_R_equivalents 0.1131
_diffrn_reflns_av_sigmaI/netI 0.0757
_diffrn_reflns_limit_h_max 49
_diffrn_reflns_limit_h_min -49
_diffrn_reflns_limit_k_max 10
_diffrn_reflns_limit_k_min -10
_diffrn_reflns_limit_l_max 40
_diffrn_reflns_limit_l_min -41
_diffrn_reflns_number 27714
_diffrn_reflns_theta_full 29.00
_diffrn_reflns_theta_max 29.93
_diffrn_reflns_theta_min 1.69
_exptl_absorpt_coefficient_mu 4.582
_exptl_absorpt_correction_T_max 0.967
_exptl_absorpt_correction_T_min 0.545
_exptl_absorpt_correction_type multi-scan
_exptl_absorpt_process_details
;
XPREP in SHELXTL 6.14 (BrukerAXS Inc., 2003)
;
_exptl_crystal_colour pinkish-brown
_exptl_crystal_density_diffrn 1.747
_exptl_crystal_density_method 'not measured'
_exptl_crystal_description needle
_exptl_crystal_F_000 5008
_exptl_crystal_size_max 0.13
_exptl_crystal_size_mid 0.02
_exptl_crystal_size_min 0.01
_refine_diff_density_max 4.288
_refine_diff_density_min -2.284
_refine_diff_density_rms 0.222
_refine_ls_extinction_method none
_refine_ls_goodness_of_fit_ref 1.115
_refine_ls_hydrogen_treatment mixed
_refine_ls_matrix_type full
_refine_ls_number_parameters 549
_refine_ls_number_reflns 9496
_refine_ls_number_restraints 2
_refine_ls_restrained_S_all 1.115
_refine_ls_R_factor_all 0.0757
_refine_ls_R_factor_gt 0.0658
_refine_ls_shift/su_max 0.001
_refine_ls_shift/su_mean 0.000
_refine_ls_structure_factor_coef Fsqd
_refine_ls_weighting_details 'calc w=1/[\s^2^(Fo^2^)+(0.1346P)^2^+0.0000P] where P=(Fo^2^+2Fc^2^)/3'
_refine_ls_weighting_scheme calc
_refine_ls_wR_factor_gt 0.1949
_refine_ls_wR_factor_ref 0.2059
_reflns_number_gt 7945
_reflns_number_total 9496
_reflns_threshold_expression >2sigma(I)
_cod_data_source_file c000854k.txt
_cod_data_source_block CCDC-752002
_cod_original_sg_symbol_H-M 'C 2/c'
_cod_database_code 7025449

loop_
_symmetry_equiv_pos_as_xyz
'x, y, z'
'-x, y, -z+1/2'
'x+1/2, y+1/2, z'
'-x+1/2, y+1/2, -z+1/2'
'-x, -y, -z'
'x, -y, z-1/2'
'-x+1/2, -y+1/2, -z'
'x+1/2, -y+1/2, z-1/2'

loop_
_atom_site_label
_atom_site_type_symbol
_atom_site_fract_x
_atom_site_fract_y
_atom_site_fract_z
_atom_site_U_iso_or_equiv
_atom_site_adp_type
_atom_site_occupancy
_atom_site_symmetry_multiplicity
_atom_site_calc_flag
_atom_site_refinement_flags
Gd1 Gd 0.121876(9) 0.08901(5) 0.320759(12) 0.03295(16) Uani 1 1 d .
Gd2 Gd 0.016401(10) 0.32219(5) 0.379314(12) 0.03352(16) Uani 1 1 d .
Mn1 Mn 0.08871(3) 0.21244(14) 0.20708(4) 0.0321(3) Uani 1 1 d .
Mn2 Mn 0.11037(3) 0.19974(14) 0.41388(4) 0.0326(3) Uani 1 1 d .
N1 N 0.13999(19) 0.3749(9) 0.2187(2) 0.0396(15) Uani 1 1 d .
C1 C 0.1171(2) 0.5039(11) 0.1846(3) 0.0429(19) Uani 1 1 d .
H1A H 0.1304 0.5340 0.1687 0.051 Uiso 1 1 calc R
H1B H 0.1179 0.5928 0.2034 0.051 Uiso 1 1 calc R
C2 C 0.0726(2) 0.4595(12) 0.1454(3) 0.0440(19) Uani 1 1 d .
H2A H 0.0562 0.5523 0.1278 0.053 Uiso 1 1 calc R
H2B H 0.0712 0.3910 0.1211 0.053 Uiso 1 1 calc R
O1 O 0.05537(14) 0.3845(6) 0.16670(18) 0.0316(11) Uani 1 1 d .
C3 C 0.1615(2) 0.4193(11) 0.2708(3) 0.042(2) Uani 1 1 d .
H3A H 0.1765 0.5167 0.2774 0.050 Uiso 1 1 calc R
H3B H 0.1819 0.3398 0.2927 0.050 Uiso 1 1 calc R
C4 C 0.1299(2) 0.4379(10) 0.2815(3) 0.0390(18) Uani 1 1 d .
H4A H 0.1442 0.4609 0.3170 0.047 Uiso 1 1 calc R
H4B H 0.1112 0.5241 0.2621 0.047 Uiso 1 1 calc R
O2 O 0.10653(15) 0.3004(6) 0.26899(19) 0.0370(12) Uani 1 1 d .
C5 C 0.1664(2) 0.2884(12) 0.2090(3) 0.045(2) Uani 1 1 d .
H5A H 0.1493 0.2619 0.1735 0.054 Uiso 1 1 calc R
H5B H 0.1746 0.1913 0.2277 0.054 Uiso 1 1 calc R
C6 C 0.2055(3) 0.3684(13) 0.2220(4) 0.052(2) Uani 1 1 d .
H6A H 0.1980 0.4671 0.2043 0.062 Uiso 1 1 calc R
H6B H 0.2239 0.3901 0.2579 0.062 Uiso 1 1 calc R
C7 C 0.2284(3) 0.2710(18) 0.2084(5) 0.074(3) Uani 1 1 d .
H7A H 0.2112 0.2596 0.1721 0.089 Uiso 1 1 calc R
H7B H 0.2328 0.1680 0.2229 0.089 Uiso 1 1 calc R
C8 C 0.2703(4) 0.338(2) 0.2263(6) 0.092(5) Uani 1 1 d .
H8A H 0.2836 0.2719 0.2161 0.139 Uiso 1 1 calc R
H8B H 0.2880 0.3463 0.2624 0.139 Uiso 1 1 calc R
H8C H 0.2662 0.4402 0.2119 0.139 Uiso 1 1 calc R
N2 N 0.13636(19) 0.0352(9) 0.4815(2) 0.0437(16) Uani 1 1 d .
C9 C 0.1569(3) -0.0857(13) 0.4729(4) 0.059(3) Uani 1 1 d .
H9A H 0.1849 -0.1019 0.5038 0.071 Uiso 1 1 calc R
H9B H 0.1412 -0.1820 0.4654 0.071 Uiso 1 1 calc R
C10 C 0.1607(4) -0.0566(17) 0.4338(4) 0.079(4) Uani 1 1 d .
H10A H 0.1866 0.0011 0.4474 0.095 Uiso 1 1 calc R
H10B H 0.1630 -0.1554 0.4213 0.095 Uiso 1 1 calc R
O3 O 0.12708(14) 0.0271(7) 0.39379(18) 0.0355(12) Uani 1 1 d .
C11 C 0.0978(3) -0.0182(12) 0.4732(3) 0.048(2) Uani 1 1 d .
H11A H 0.0895 0.0544 0.4885 0.058 Uiso 1 1 calc R
H11B H 0.1025 -0.1193 0.4890 0.058 Uiso 1 1 calc R
C12 C 0.0633(2) -0.0305(11) 0.4179(3) 0.0434(19) Uani 1 1 d .
H12A H 0.0700 -0.1124 0.4034 0.052 Uiso 1 1 calc R
H12B H 0.0370 -0.0573 0.4125 0.052 Uiso 1 1 calc R
O4 O 0.05893(15) 0.1107(7) 0.3945(2) 0.0410(13) Uani 1 1 d .
C13 C 0.1645(3) 0.1168(14) 0.5291(3) 0.061(3) Uani 1 1 d .
H13A H 0.1498 0.2070 0.5294 0.073 Uiso 1 1 calc R
H13B H 0.1886 0.1545 0.5309 0.073 Uiso 1 1 calc R
C14 C 0.1800(4) 0.0222(18) 0.5744(4) 0.079(4) Uani 1 1 d .
H14A H 0.1926 -0.0729 0.5730 0.095 Uiso 1 1 calc R
H14B H 0.1563 -0.0068 0.5747 0.095 Uiso 1 1 calc R
C15 C 0.2126(5) 0.110(2) 0.6229(4) 0.096(5) Uani 1 1 d .
H15A H 0.2281 0.0363 0.6504 0.115 Uiso 1 1 calc R
H15B H 0.2325 0.1616 0.6191 0.115 Uiso 1 1 calc R
C16 C 0.1930(7) 0.225(3) 0.6351(6) 0.138(8) Uani 1 1 d .
H16A H 0.2144 0.2789 0.6655 0.208 Uiso 1 1 calc R
H16B H 0.1739 0.1745 0.6399 0.208 Uiso 1 1 calc R
H16C H 0.1777 0.2992 0.6080 0.208 Uiso 1 1 calc R
O5 O 0.02894(14) 0.1465(7) 0.18994(18) 0.0360(12) Uani 1 1 d .
C17 C 0.0223(2) 0.0733(9) 0.2175(3) 0.0363(17) Uani 1 1 d .
H17 H -0.0053 0.0428 0.2036 0.044 Uiso 1 1 calc R
O6 O 0.04937(15) 0.0394(7) 0.26121(18) 0.0360(12) Uani 1 1 d .
O7 O 0.08416(14) 0.2666(7) 0.33797(18) 0.0345(11) Uani 1 1 d .
C18 C 0.0505(2) 0.3396(9) 0.3079(3) 0.0318(15) Uani 1 1 d .
H18 H 0.0445 0.3679 0.2770 0.038 Uiso 1 1 calc R
O8 O 0.02517(15) 0.3764(7) 0.31589(19) 0.0358(12) Uani 1 1 d .
O9 O 0.11996(15) 0.0431(7) 0.2495(2) 0.0374(12) Uani 1 1 d .
C19 C 0.1231(3) -0.0982(10) 0.2327(3) 0.0430(19) Uani 1 1 d .
H19A H 0.0957 -0.1460 0.2119 0.064 Uiso 1 1 calc R
H19B H 0.1420 -0.1645 0.2609 0.064 Uiso 1 1 calc R
H19C H 0.1339 -0.0833 0.2133 0.064 Uiso 1 1 calc R
O10 O 0.08950(15) 0.3700(7) 0.42854(19) 0.0367(12) Uani 1 1 d .
C20 C 0.1099(2) 0.5099(11) 0.4461(3) 0.046(2) Uani 1 1 d .
H20A H 0.1333 0.4998 0.4810 0.068 Uiso 1 1 calc R
H20B H 0.0907 0.5873 0.4426 0.068 Uiso 1 1 calc R
H20C H 0.1201 0.5409 0.4271 0.068 Uiso 1 1 calc R
O11 O 0.17120(15) 0.2654(7) 0.3812(2) 0.0424(13) Uani 1 1 d .
O12 O 0.16281(15) 0.3057(7) 0.4404(2) 0.0407(13) Uani 1 1 d .
C21 C 0.1818(2) 0.3228(10) 0.4207(3) 0.0400(19) Uani 1 1 d .
C22 C 0.2199(3) 0.4254(14) 0.4479(4) 0.062(3) Uani 1 1 d .
H22A H 0.2448 0.3595 0.4663 0.075 Uiso 1 1 calc R
H22B H 0.2207 0.4826 0.4231 0.075 Uiso 1 1 calc R
C23 C 0.2227(3) 0.5351(16) 0.4823(6) 0.086(5) Uani 1 1 d .
H23A H 0.2485 0.5931 0.4983 0.129 Uiso 1 1 calc R
H23B H 0.2223 0.4805 0.5075 0.129 Uiso 1 1 calc R
H23C H 0.1991 0.6054 0.4644 0.129 Uiso 1 1 calc R
O13 O -0.00993(16) 0.1423(8) 0.4071(2) 0.0440(14) Uani 1 1 d .
O14 O -0.07836(16) 0.1036(7) 0.3504(2) 0.0408(13) Uani 1 1 d .
C24 C -0.0436(2) 0.0856(11) 0.3933(3) 0.0426(19) Uani 1 1 d .
C25 C -0.0446(3) -0.0136(15) 0.4294(3) 0.060(3) Uani 1 1 d .
H25A H -0.0236 -0.0951 0.4410 0.072 Uiso 1 1 calc R
H25B H -0.0360 0.0498 0.4584 0.072 Uiso 1 1 calc R
C26 C -0.0838(5) -0.085(2) 0.4115(5) 0.108(6) Uani 1 1 d .
H26A H -0.0806 -0.1459 0.4381 0.162 Uiso 1 1 calc R
H26B H -0.0923 -0.1525 0.3836 0.162 Uiso 1 1 calc R
H26C H -0.1048 -0.0065 0.4008 0.162 Uiso 1 1 calc R
O15 O 0.18687(16) -0.0239(8) 0.3568(2) 0.0484(15) Uani 1 1 d .
O16 O 0.1864(2) -0.2789(10) 0.3599(3) 0.071(2) Uani 1 1 d .
C27 C 0.2043(3) -0.1527(14) 0.3687(3) 0.054(3) Uani 1 1 d .
C28 C 0.2491(4) -0.163(2) 0.3967(6) 0.094(5) Uani 1 1 d .
H28A H 0.2558 -0.2366 0.3802 0.113 Uiso 1 1 calc R
H28B H 0.2605 -0.2033 0.4299 0.113 Uiso 1 1 calc R
C29 C 0.2696(5) -0.016(3) 0.4022(9) 0.156(10) Uani 1 1 d .
H29A H 0.2996 -0.0320 0.4215 0.234 Uiso 1 1 calc R
H29B H 0.2637 0.0575 0.4193 0.234 Uiso 1 1 calc R
H29C H 0.2592 0.0238 0.3696 0.234 Uiso 1 1 calc R
O17 O 0.02793(19) 0.4323(8) 0.4495(2) 0.0484(15) Uani 1 1 d .
O18 O 0.0237(2) 0.6852(9) 0.4483(3) 0.0633(19) Uani 1 1 d .
C30 C 0.0335(3) 0.5599(14) 0.4697(4) 0.053(2) Uani 1 1 d .
C31 C 0.0542(4) 0.5574(17) 0.5245(4) 0.069(3) Uani 1 1 d .
H31A H 0.0430 0.6412 0.5331 0.083 Uiso 1 1 calc R
H31B H 0.0480 0.4594 0.5335 0.083 Uiso 1 1 calc R
C32 C 0.0994(5) 0.575(4) 0.5527(5) 0.200(18) Uani 1 1 d .
H32A H 0.1120 0.5747 0.5881 0.300 Uiso 1 1 calc R
H32B H 0.1056 0.6720 0.5438 0.300 Uiso 1 1 calc R
H32C H 0.1106 0.4903 0.5449 0.300 Uiso 1 1 calc R
O19 O 0.11112(19) -0.1854(7) 0.3150(2) 0.0451(14) Uani 1 1 d D
H19 H 0.1383(16) -0.218(12) 0.331(4) 0.054 Uiso 1 1 d D
C33 C 0.0832(3) -0.2733(12) 0.3190(4) 0.054(2) Uani 1 1 d .
H33A H 0.0864 -0.3820 0.3149 0.082 Uiso 1 1 calc R
H33B H 0.0547 -0.2414 0.2933 0.082 Uiso 1 1 calc R
H33C H 0.0894 -0.2570 0.3516 0.082 Uiso 1 1 calc R
O20 O 0.01389(17) 0.5980(7) 0.3685(2) 0.0420(13) Uani 1 1 d D
H20 H 0.015(3) 0.634(12) 0.395(3) 0.050 Uiso 1 1 d D
C34 C -0.0117(3) 0.6838(12) 0.3239(4) 0.053(2) Uani 1 1 d .
H34A H -0.0056 0.7929 0.3312 0.079 Uiso 1 1 calc R
H34B H -0.0409 0.6652 0.3096 0.079 Uiso 1 1 calc R
H34C H -0.0062 0.6520 0.3004 0.079 Uiso 1 1 calc R

loop_
_atom_site_aniso_label
_atom_site_aniso_U_11
_atom_site_aniso_U_22
_atom_site_aniso_U_33
_atom_site_aniso_U_23
_atom_site_aniso_U_13
_atom_site_aniso_U_12
Gd1 0.0262(2) 0.0355(3) 0.0298(2) -0.00020(14) 0.01260(17) 0.00085(13)
Gd2 0.0272(2) 0.0381(3) 0.0274(2) -0.00130(14) 0.01194(16) -0.00219(13)
Mn1 0.0260(5) 0.0366(7) 0.0273(5) -0.0007(4) 0.0124(4) 0.0009(4)
Mn2 0.0250(5) 0.0344(7) 0.0271(5) -0.0019(4) 0.0094(4) -0.0016(4)
N1 0.033(3) 0.048(4) 0.033(3) 0.001(3) 0.017(3) 0.001(3)
C1 0.034(4) 0.051(6) 0.037(4) 0.002(4) 0.017(3) -0.001(3)
C2 0.036(4) 0.050(6) 0.043(4) 0.012(4) 0.022(3) 0.007(4)
O1 0.032(2) 0.030(3) 0.030(2) 0.007(2) 0.017(2) 0.003(2)
C3 0.035(4) 0.053(6) 0.032(4) -0.005(3) 0.017(3) -0.009(3)
C4 0.044(4) 0.035(5) 0.033(4) -0.008(3) 0.020(3) -0.003(3)
O2 0.037(3) 0.032(3) 0.037(3) -0.003(2) 0.019(2) -0.002(2)
C5 0.034(4) 0.055(6) 0.045(4) 0.002(4) 0.022(3) 0.003(4)
C6 0.039(4) 0.059(6) 0.057(5) -0.005(5) 0.028(4) -0.005(4)
C7 0.053(5) 0.097(10) 0.086(8) -0.012(7) 0.049(6) 0.000(6)
C8 0.057(6) 0.130(14) 0.105(10) 0.011(9) 0.056(7) 0.011(7)
N2 0.035(3) 0.051(5) 0.027(3) 0.003(3) 0.009(3) 0.003(3)
C9 0.060(5) 0.060(7) 0.052(5) 0.032(5) 0.030(4) 0.030(5)
C10 0.090(8) 0.099(10) 0.036(5) 0.027(5) 0.030(5) 0.061(7)
O3 0.030(2) 0.037(3) 0.031(2) 0.004(2) 0.0133(19) 0.003(2)
C11 0.054(5) 0.051(6) 0.042(4) 0.009(4) 0.030(4) -0.002(4)
C12 0.039(4) 0.034(5) 0.048(4) 0.000(4) 0.021(3) -0.005(3)
O4 0.027(2) 0.037(3) 0.044(3) 0.002(3) 0.013(2) -0.003(2)
C13 0.059(5) 0.067(7) 0.032(4) -0.008(4) 0.013(4) -0.013(5)
C14 0.094(8) 0.087(10) 0.035(5) -0.002(6) 0.026(5) -0.007(7)
C15 0.088(9) 0.129(14) 0.032(5) 0.008(7) 0.015(6) -0.012(9)
C16 0.163(18) 0.16(2) 0.072(9) 0.001(12) 0.058(11) 0.043(16)
O5 0.025(2) 0.043(3) 0.033(2) 0.000(2) 0.014(2) 0.002(2)
C17 0.024(3) 0.034(4) 0.038(4) 0.003(3) 0.012(3) 0.002(3)
O6 0.031(2) 0.038(3) 0.032(3) -0.011(2) 0.015(2) -0.003(2)
O7 0.030(2) 0.038(3) 0.028(2) -0.004(2) 0.0120(19) 0.002(2)
C18 0.030(3) 0.028(4) 0.030(3) -0.003(3) 0.013(3) -0.001(3)
O8 0.030(2) 0.038(3) 0.035(2) 0.005(2) 0.016(2) 0.001(2)
O9 0.033(2) 0.040(3) 0.038(3) -0.002(2) 0.020(2) 0.006(2)
C19 0.045(4) 0.036(5) 0.044(4) 0.002(4) 0.024(4) 0.007(3)
O10 0.031(2) 0.038(3) 0.031(2) 0.000(2) 0.013(2) -0.006(2)
C20 0.035(4) 0.044(5) 0.047(4) -0.007(4) 0.019(3) -0.003(3)
O11 0.032(2) 0.046(4) 0.037(3) -0.001(3) 0.014(2) -0.008(2)
O12 0.031(2) 0.043(4) 0.037(3) -0.002(2) 0.014(2) -0.006(2)
C21 0.023(3) 0.041(5) 0.039(4) -0.004(3) 0.009(3) 0.000(3)
C22 0.038(4) 0.067(7) 0.066(6) -0.015(5) 0.023(4) -0.018(4)
C23 0.053(6) 0.075(9) 0.115(11) -0.056(8) 0.042(6) -0.031(6)
O13 0.039(3) 0.049(4) 0.034(3) 0.012(3) 0.016(2) -0.002(3)
O14 0.035(3) 0.046(4) 0.034(3) 0.001(2) 0.016(2) -0.001(2)
C24 0.039(4) 0.047(5) 0.036(4) 0.008(4) 0.019(3) 0.003(3)
C25 0.048(5) 0.083(8) 0.041(4) 0.015(5) 0.022(4) -0.003(5)
C26 0.096(9) 0.157(18) 0.074(8) 0.041(10) 0.051(8) -0.019(10)
O15 0.032(3) 0.057(4) 0.045(3) 0.007(3) 0.017(2) 0.010(3)
O16 0.061(4) 0.054(5) 0.075(5) 0.006(4) 0.027(4) 0.012(4)
C27 0.041(4) 0.073(8) 0.041(4) 0.000(5) 0.019(4) 0.016(5)
C28 0.056(6) 0.109(13) 0.099(10) 0.005(9) 0.036(7) 0.015(7)
C29 0.068(9) 0.21(3) 0.150(18) 0.020(18) 0.040(10) -0.032(13)
O17 0.055(3) 0.053(4) 0.045(3) -0.009(3) 0.034(3) -0.004(3)
O18 0.083(5) 0.053(5) 0.056(4) -0.009(4) 0.043(4) 0.000(4)
C30 0.052(5) 0.062(7) 0.048(5) -0.007(5) 0.031(4) -0.001(4)
C31 0.080(7) 0.081(9) 0.051(5) -0.012(5) 0.041(5) -0.003(6)
C32 0.072(9) 0.46(5) 0.048(7) 0.025(16) 0.026(7) -0.033(17)
O19 0.047(3) 0.037(4) 0.048(3) 0.001(3) 0.026(3) -0.001(3)
C33 0.066(5) 0.044(6) 0.063(6) 0.000(5) 0.043(5) -0.011(4)
O20 0.042(3) 0.036(4) 0.037(3) -0.003(2) 0.017(2) -0.002(2)
C34 0.041(4) 0.048(6) 0.050(5) 0.006(4) 0.017(4) 0.004(4)

loop_
_atom_type_symbol
_atom_type_description
_atom_type_scat_dispersion_real
_atom_type_scat_dispersion_imag
_atom_type_scat_source
C C 0.0043 0.0021 'International Tables Vol C Tables 4.2.6.8 and 6.1.1.4'
H H 0.0000 0.0000 'International Tables Vol C Tables 4.2.6.8 and 6.1.1.4'
N N 0.0082 0.0043 'International Tables Vol C Tables 4.2.6.8 and 6.1.1.4'
O O 0.0142 0.0079 'International Tables Vol C Tables 4.2.6.8 and 6.1.1.4'
Mn Mn 0.3566 0.9084 'International Tables Vol C Tables 4.2.6.8 and 6.1.1.4'
Gd Gd -0.1078 4.7884 'International Tables Vol C Tables 4.2.6.8 and 6.1.1.4'

loop_
_geom_angle_atom_site_label_1
_geom_angle_atom_site_label_2
_geom_angle_atom_site_label_3
_geom_angle
_geom_angle_site_symmetry_1
_geom_angle_site_symmetry_3
O15 Gd1 O2 115.8(2) . .
O15 Gd1 O11 74.0(2) . .
O2 Gd1 O11 81.00(19) . .
O15 Gd1 O9 79.1(2) . .
O2 Gd1 O9 63.3(2) . .
O11 Gd1 O9 118.9(2) . .
O15 Gd1 O6 141.4(2) . .
O2 Gd1 O6 82.46(19) . .
O11 Gd1 O6 144.4(2) . .
O9 Gd1 O6 80.21(17) . .
O15 Gd1 O3 88.91(19) . .
O2 Gd1 O3 139.4(2) . .
O11 Gd1 O3 75.39(19) . .
O9 Gd1 O3 157.1(2) . .
O6 Gd1 O3 98.06(17) . .
O15 Gd1 O19 73.5(2) . .
O2 Gd1 O19 139.6(2) . .
O11 Gd1 O19 136.7(2) . .
O9 Gd1 O19 81.7(2) . .
O6 Gd1 O19 71.6(2) . .
O3 Gd1 O19 76.2(2) . .
O15 Gd1 O7 142.52(19) . .
O2 Gd1 O7 75.62(19) . .
O11 Gd1 O7 72.87(18) . .
O9 Gd1 O7 133.10(18) . .
O6 Gd1 O7 72.60(17) . .
O3 Gd1 O7 66.10(18) . .
O19 Gd1 O7 122.5(2) . .
O17 Gd2 O4 115.0(2) . .
O17 Gd2 O13 75.0(2) . .
O4 Gd2 O13 80.2(2) . .
O17 Gd2 O1 90.05(19) . 2
O4 Gd2 O1 139.40(18) . 2
O13 Gd2 O1 76.09(19) . 2
O17 Gd2 O10 78.6(2) . .
O4 Gd2 O10 63.64(19) . .
O13 Gd2 O10 119.39(18) . .
O1 Gd2 O10 156.7(2) 2 .
O17 Gd2 O8 140.6(2) . .
O4 Gd2 O8 83.0(2) . .
O13 Gd2 O8 144.4(2) . .
O1 Gd2 O8 97.72(17) 2 .
O10 Gd2 O8 79.41(17) . .
O17 Gd2 O20 73.0(2) . .
O4 Gd2 O20 140.4(2) . .
O13 Gd2 O20 136.7(2) . .
O1 Gd2 O20 75.48(19) 2 .
O10 Gd2 O20 81.7(2) . .
O8 Gd2 O20 71.8(2) . .
O17 Gd2 O5 143.9(2) . 2
O4 Gd2 O5 75.45(18) . 2
O13 Gd2 O5 73.00(19) . 2
O1 Gd2 O5 66.38(17) 2 2
O10 Gd2 O5 132.53(19) . 2
O8 Gd2 O5 72.46(19) . 2
O20 Gd2 O5 122.36(19) . 2
O2 Mn1 O9 81.0(2) . .
O2 Mn1 O1 96.2(2) . .
O9 Mn1 O1 176.0(2) . .
O2 Mn1 O14 171.1(2) . 2
O9 Mn1 O14 91.2(2) . 2
O1 Mn1 O14 91.8(2) . 2
O2 Mn1 O5 92.1(2) . .
O9 Mn1 O5 97.1(2) . .
O1 Mn1 O5 80.0(2) . .
O14 Mn1 O5 93.1(2) 2 .
O2 Mn1 N1 81.4(2) . .
O9 Mn1 N1 102.9(2) . .
O1 Mn1 N1 79.5(2) . .
O14 Mn1 N1 96.3(2) 2 .
O5 Mn1 N1 157.7(2) . .
O10 Mn2 O4 81.8(2) . .
O10 Mn2 O3 175.3(2) . .
O4 Mn2 O3 95.2(2) . .
O10 Mn2 O12 91.7(2) . .
O4 Mn2 O12 172.3(3) . .
O3 Mn2 O12 91.6(2) . .
O10 Mn2 O7 96.4(2) . .
O4 Mn2 O7 92.0(2) . .
O3 Mn2 O7 80.0(2) . .
O12 Mn2 O7 92.8(2) . .
O10 Mn2 N2 103.8(3) . .
O4 Mn2 N2 81.4(2) . .
O3 Mn2 N2 79.2(3) . .
O12 Mn2 N2 96.2(2) . .
O7 Mn2 N2 157.6(3) . .
C3 N1 C1 112.2(7) . .
C3 N1 C5 113.9(6) . .
C1 N1 C5 114.5(7) . .
C3 N1 Mn1 101.2(5) . .
C1 N1 Mn1 104.7(4) . .
C5 N1 Mn1 109.0(6) . .
N1 C1 C2 110.5(7) . .
N1 C1 H1A 109.5 . .
C2 C1 H1A 109.5 . .
N1 C1 H1B 109.5 . .
C2 C1 H1B 109.5 . .
H1A C1 H1B 108.1 . .
O1 C2 C1 110.9(7) . .
O1 C2 H2A 109.5 . .
C1 C2 H2A 109.5 . .
O1 C2 H2B 109.5 . .
C1 C2 H2B 109.5 . .
H2A C2 H2B 108.1 . .
C2 O1 Mn1 112.0(4) . .
C2 O1 Gd2 122.7(4) . 2
Mn1 O1 Gd2 110.1(2) . 2
N1 C3 C4 109.3(6) . .
N1 C3 H3A 109.8 . .
C4 C3 H3A 109.8 . .
N1 C3 H3B 109.8 . .
C4 C3 H3B 109.8 . .
H3A C3 H3B 108.3 . .
O2 C4 C3 109.5(7) . .
O2 C4 H4A 109.8 . .
C3 C4 H4A 109.8 . .
O2 C4 H4B 109.8 . .
C3 C4 H4B 109.8 . .
H4A C4 H4B 108.2 . .
C4 O2 Mn1 114.6(5) . .
C4 O2 Gd1 127.2(4) . .
Mn1 O2 Gd1 104.7(2) . .
N1 C5 C6 116.7(8) . .
N1 C5 H5A 108.1 . .
C6 C5 H5A 108.1 . .
N1 C5 H5B 108.1 . .
C6 C5 H5B 108.1 . .
H5A C5 H5B 107.3 . .
C7 C6 C5 111.2(9) . .
C7 C6 H6A 109.4 . .
C5 C6 H6A 109.4 . .
C7 C6 H6B 109.4 . .
C5 C6 H6B 109.4 . .
H6A C6 H6B 108.0 . .
C6 C7 C8 112.8(11) . .
C6 C7 H7A 109.0 . .
C8 C7 H7A 109.0 . .
C6 C7 H7B 109.0 . .
C8 C7 H7B 109.0 . .
H7A C7 H7B 107.8 . .
C7 C8 H8A 109.5 . .
C7 C8 H8B 109.5 . .
H8A C8 H8B 109.5 . .
C7 C8 H8C 109.5 . .
H8A C8 H8C 109.5 . .
H8B C8 H8C 109.5 . .
C9 N2 C11 112.5(8) . .
C9 N2 C13 113.7(8) . .
C11 N2 C13 113.4(8) . .
C9 N2 Mn2 103.2(5) . .
C11 N2 Mn2 101.4(5) . .
C13 N2 Mn2 111.5(6) . .
C10 C9 N2 115.5(8) . .
C10 C9 H9A 108.4 . .
N2 C9 H9A 108.4 . .
C10 C9 H9B 108.4 . .
N2 C9 H9B 108.4 . .
H9A C9 H9B 107.5 . .
O3 C10 C9 113.7(9) . .
O3 C10 H10A 108.8 . .
C9 C10 H10A 108.8 . .
O3 C10 H10B 108.8 . .
C9 C10 H10B 108.8 . .
H10A C10 H10B 107.7 . .
C10 O3 Mn2 113.8(6) . .
C10 O3 Gd1 122.9(6) . .
Mn2 O3 Gd1 110.1(2) . .
N2 C11 C12 110.1(7) . .
N2 C11 H11A 109.6 . .
C12 C11 H11A 109.6 . .
N2 C11 H11B 109.6 . .
C12 C11 H11B 109.6 . .
H11A C11 H11B 108.2 . .
O4 C12 C11 109.8(7) . .
O4 C12 H12A 109.7 . .
C11 C12 H12A 109.7 . .
O4 C12 H12B 109.7 . .
C11 C12 H12B 109.7 . .
H12A C12 H12B 108.2 . .
C12 O4 Mn2 114.2(4) . .
C12 O4 Gd2 129.7(5) . .
Mn2 O4 Gd2 104.4(3) . .
N2 C13 C14 114.9(10) . .
N2 C13 H13A 108.5 . .
C14 C13 H13A 108.5 . .
N2 C13 H13B 108.5 . .
C14 C13 H13B 108.5 . .
H13A C13 H13B 107.5 . .
C13 C14 C15 112.0(12) . .
C13 C14 H14A 109.2 . .
C15 C14 H14A 109.2 . .
C13 C14 H14B 109.2 . .
C15 C14 H14B 109.2 . .
H14A C14 H14B 107.9 . .
C16 C15 C14 111.9(14) . .
C16 C15 H15A 109.2 . .
C14 C15 H15A 109.2 . .
C16 C15 H15B 109.2 . .
C14 C15 H15B 109.2 . .
H15A C15 H15B 107.9 . .
C15 C16 H16A 109.5 . .
C15 C16 H16B 109.5 . .
H16A C16 H16B 109.5 . .
C15 C16 H16C 109.5 . .
H16A C16 H16C 109.5 . .
H16B C16 H16C 109.5 . .
C17 O5 Mn1 127.5(4) . .
C17 O5 Gd2 130.1(4) . 2
Mn1 O5 Gd2 99.4(2) . 2
O6 C17 O5 124.6(7) . .
O6 C17 H17 117.7 . .
O5 C17 H17 117.7 . .
C17 O6 Gd1 136.3(5) . .
C18 O7 Mn2 127.6(5) . .
C18 O7 Gd1 129.4(5) . .
Mn2 O7 Gd1 99.7(2) . .
O8 C18 O7 125.0(7) . .
O8 C18 H18 117.5 . .
O7 C18 H18 117.5 . .
C18 O8 Gd2 135.4(5) . .
C19 O9 Mn1 124.0(5) . .
C19 O9 Gd1 126.8(5) . .
Mn1 O9 Gd1 103.6(2) . .
O9 C19 H19A 109.5 . .
O9 C19 H19B 109.5 . .
H19A C19 H19B 109.5 . .
O9 C19 H19C 109.5 . .
H19A C19 H19C 109.5 . .
H19B C19 H19C 109.5 . .
C20 O10 Mn2 123.8(5) . .
C20 O10 Gd2 128.0(5) . .
Mn2 O10 Gd2 103.3(2) . .
O10 C20 H20A 109.5 . .
O10 C20 H20B 109.5 . .
H20A C20 H20B 109.5 . .
O10 C20 H20C 109.5 . .
H20A C20 H20C 109.5 . .
H20B C20 H20C 109.5 . .
C21 O11 Gd1 139.8(5) . .
C21 O12 Mn2 128.6(5) . .
O11 C21 O12 125.4(7) . .
O11 C21 C22 117.8(8) . .
O12 C21 C22 116.8(8) . .
C23 C22 C21 116.1(9) . .
C23 C22 H22A 108.2 . .
C21 C22 H22A 108.2 . .
C23 C22 H22B 108.2 . .
C21 C22 H22B 108.2 . .
H22A C22 H22B 107.4 . .
C22 C23 H23A 109.5 . .
C22 C23 H23B 109.5 . .
H23A C23 H23B 109.5 . .
C22 C23 H23C 109.5 . .
H23A C23 H23C 109.5 . .
H23B C23 H23C 109.5 . .
C24 O13 Gd2 139.2(5) . .
C24 O14 Mn1 128.1(5) . 2
O13 C24 O14 125.7(8) . .
O13 C24 C25 118.1(7) . .
O14 C24 C25 116.2(7) . .
C26 C25 C24 117.0(8) . .
C26 C25 H25A 108.0 . .
C24 C25 H25A 108.0 . .
C26 C25 H25B 108.0 . .
C24 C25 H25B 108.0 . .
H25A C25 H25B 107.3 . .
C25 C26 H26A 109.5 . .
C25 C26 H26B 109.5 . .
H26A C26 H26B 109.5 . .
C25 C26 H26C 109.5 . .
H26A C26 H26C 109.5 . .
H26B C26 H26C 109.5 . .
C27 O15 Gd1 141.1(7) . .
O16 C27 O15 125.5(8) . .
O16 C27 C28 114.5(11) . .
O15 C27 C28 120.0(12) . .
C27 C28 C29 114.4(15) . .
C27 C28 H28A 108.7 . .
C29 C28 H28A 108.7 . .
C27 C28 H28B 108.7 . .
C29 C28 H28B 108.7 . .
H28A C28 H28B 107.6 . .
C28 C29 H29A 109.5 . .
C28 C29 H29B 109.5 . .
H29A C29 H29B 109.5 . .
C28 C29 H29C 109.5 . .
H29A C29 H29C 109.5 . .
H29B C29 H29C 109.5 . .
C30 O17 Gd2 141.4(7) . .
O18 C30 O17 125.2(9) . .
O18 C30 C31 118.7(10) . .
O17 C30 C31 116.2(10) . .
C32 C31 C30 111.2(10) . .
C32 C31 H31A 109.4 . .
C30 C31 H31A 109.4 . .
C32 C31 H31B 109.4 . .
C30 C31 H31B 109.4 . .
H31A C31 H31B 108.0 . .
C31 C32 H32A 109.5 . .
C31 C32 H32B 109.5 . .
H32A C32 H32B 109.5 . .
C31 C32 H32C 109.5 . .
H32A C32 H32C 109.5 . .
H32B C32 H32C 109.5 . .
C33 O19 Gd1 129.7(6) . .
C33 O19 H19 120(7) . .
Gd1 O19 H19 100(7) . .
O19 C33 H33A 109.5 . .
O19 C33 H33B 109.5 . .
H33A C33 H33B 109.5 . .
O19 C33 H33C 109.5 . .
H33A C33 H33C 109.5 . .
H33B C33 H33C 109.5 . .
C34 O20 Gd2 128.2(5) . .
C34 O20 H20 116(7) . .
Gd2 O20 H20 103(7) . .
O20 C34 H34A 109.5 . .
O20 C34 H34B 109.5 . .
H34A C34 H34B 109.5 . .
O20 C34 H34C 109.5 . .
H34A C34 H34C 109.5 . .
H34B C34 H34C 109.5 . .

loop_
_geom_bond_atom_site_label_1
_geom_bond_atom_site_label_2
_geom_bond_distance
_geom_bond_site_symmetry_2
Gd1 O15 2.344(5) .
Gd1 O2 2.359(6) .
Gd1 O11 2.379(6) .
Gd1 O9 2.389(5) .
Gd1 O6 2.399(5) .
Gd1 O3 2.402(5) .
Gd1 O19 2.426(6) .
Gd1 O7 2.466(5) .
Gd1 Mn1 3.3963(12) .
Gd1 Mn2 3.5621(12) .
Gd2 O17 2.330(6) .
Gd2 O4 2.358(6) .
Gd2 O13 2.375(6) .
Gd2 O1 2.388(5) 2
Gd2 O10 2.400(5) .
Gd2 O8 2.408(5) .
Gd2 O20 2.433(6) .
Gd2 O5 2.465(5) 2
Gd2 Mn2 3.3937(11) .
Gd2 Mn1 3.5522(11) 2
Mn1 O2 1.918(6) .
Mn1 O9 1.919(6) .
Mn1 O1 1.936(5) .
Mn1 O14 1.967(6) 2
Mn1 O5 2.186(5) .
Mn1 N1 2.335(7) .
Mn1 Gd2 3.5522(10) 2
Mn2 O10 1.912(6) .
Mn2 O4 1.922(5) .
Mn2 O3 1.930(6) .
Mn2 O12 1.964(5) .
Mn2 O7 2.188(5) .
Mn2 N2 2.351(7) .
N1 C3 1.477(10) .
N1 C1 1.478(11) .
N1 C5 1.486(11) .
C1 C2 1.511(11) .
C1 H1A 0.9900 .
C1 H1B 0.9900 .
C2 O1 1.416(10) .
C2 H2A 0.9900 .
C2 H2B 0.9900 .
O1 Gd2 2.387(5) 2
C3 C4 1.516(11) .
C3 H3A 0.9900 .
C3 H3B 0.9900 .
C4 O2 1.427(10) .
C4 H4A 0.9900 .
C4 H4B 0.9900 .
C5 C6 1.527(12) .
C5 H5A 0.9900 .
C5 H5B 0.9900 .
C6 C7 1.510(15) .
C6 H6A 0.9900 .
C6 H6B 0.9900 .
C7 C8 1.527(16) .
C7 H7A 0.9900 .
C7 H7B 0.9900 .
C8 H8A 0.9800 .
C8 H8B 0.9800 .
C8 H8C 0.9800 .
N2 C9 1.472(13) .
N2 C11 1.474(11) .
N2 C13 1.484(11) .
C9 C10 1.434(15) .
C9 H9A 0.9900 .
C9 H9B 0.9900 .
C10 O3 1.420(10) .
C10 H10A 0.9900 .
C10 H10B 0.9900 .
C11 C12 1.530(12) .
C11 H11A 0.9900 .
C11 H11B 0.9900 .
C12 O4 1.419(11) .
C12 H12A 0.9900 .
C12 H12B 0.9900 .
C13 C14 1.507(16) .
C13 H13A 0.9900 .
C13 H13B 0.9900 .
C14 C15 1.560(17) .
C14 H14A 0.9900 .
C14 H14B 0.9900 .
C15 C16 1.48(3) .
C15 H15A 0.9900 .
C15 H15B 0.9900 .
C16 H16A 0.9800 .
C16 H16B 0.9800 .
C16 H16C 0.9800 .
O5 C17 1.279(10) .
O5 Gd2 2.465(5) 2
C17 O6 1.239(9) .
C17 H17 0.9500 .
O7 C18 1.278(9) .
C18 O8 1.240(9) .
C18 H18 0.9500 .
O9 C19 1.396(11) .
C19 H19A 0.9800 .
C19 H19B 0.9800 .
C19 H19C 0.9800 .
O10 C20 1.394(11) .
C20 H20A 0.9800 .
C20 H20B 0.9800 .
C20 H20C 0.9800 .
O11 C21 1.237(11) .
O12 C21 1.281(11) .
C21 C22 1.525(11) .
C22 C23 1.457(17) .
C22 H22A 0.9900 .
C22 H22B 0.9900 .
C23 H23A 0.9800 .
C23 H23B 0.9800 .
C23 H23C 0.9800 .
O13 C24 1.242(10) .
O14 C24 1.291(10) .
O14 Mn1 1.968(6) 2
C24 C25 1.512(13) .
C25 C26 1.451(17) .
C25 H25A 0.9900 .
C25 H25B 0.9900 .
C26 H26A 0.9800 .
C26 H26B 0.9800 .
C26 H26C 0.9800 .
O15 C27 1.259(13) .
O16 C27 1.253(15) .
C27 C28 1.454(15) .
C28 C29 1.48(3) .
C28 H28A 0.9900 .
C28 H28B 0.9900 .
C29 H29A 0.9800 .
C29 H29B 0.9800 .
C29 H29C 0.9800 .
O17 C30 1.257(13) .
O18 C30 1.241(13) .
C30 C31 1.506(14) .
C31 C32 1.475(19) .
C31 H31A 0.9900 .
C31 H31B 0.9900 .
C32 H32A 0.9800 .
C32 H32B 0.9800 .
C32 H32C 0.9800 .
O19 C33 1.428(11) .
O19 H19 0.93(4) .
C33 H33A 0.9800 .
C33 H33B 0.9800 .
C33 H33C 0.9800 .
O20 C34 1.429(11) .
O20 H20 0.91(4) .
C34 H34A 0.9800 .
C34 H34B 0.9800 .
C34 H34C 0.9800 .
